data_1535336
loop_
_publ_author_name
'Tali, R.'
'Tabachenko, V.V.'
'Kovba, L.M.'
'Dem'yanets, L.N.'

_publ_section_title
;
 Crystal structure of Cu Mo O4-III
;
_journal_name_full 'Zhurnal Neorganicheskoi Khimii'
_journal_page_first 1642
_journal_page_last 1644
_journal_volume 36
_journal_year 1991
_chemical_formula_sum 'Cu Mo O4'
_chemical_name_systematic 'Cu (Mo O4)'
_space_group_IT_number 2
_symmetry_space_group_name_Hall '-P 1'
_symmetry_space_group_name_H-M 'P -1'
_cell_angle_alpha 88.967
_cell_angle_beta 99.016
_cell_angle_gamma 92.553
_cell_formula_units_Z 2
_cell_length_a 4.7366
_cell_length_b 4.872
_cell_length_c 5.8637
_cell_volume 133.502
_citation_journal_id_ASTM ZNOKAQ
_cod_data_source_file Tali_ZNOKAQ_1991_1149.cif
_cod_data_source_block Cu1Mo1O4
_cod_original_formula_sum 'Cu1 Mo1 O4'
_cod_database_code 1535336

loop_
_symmetry_equiv_pos_as_xyz
x,y,z
-x,-y,-z

loop_
_atom_site_label
_atom_site_type_symbol
_atom_site_fract_x
_atom_site_fract_y
_atom_site_fract_z
_atom_site_occupancy
_atom_site_U_iso_or_equiv
O1 O-2 0.7872 0.5738 0.3783 1 0.0
Mo1 Mo+6 0.03598 0.25649 0.32487 1 0.0
O3 O-2 0.2202 0.953 0.4055 1 0.0
Cu1 Cu+2 0.48962 0.24404 0.84441 1 0.0
O2 O-2 0.2496 0.4282 0.1465 1 0.0
O4 O-2 0.7348 0.1009 0.1212 1 0.0
